data_4062171
loop_
_publ_author_name
'Choualeb, Aldjia'
'Braunstein, Pierre'
'Ros\'e, Jacky'
'Bouaoud, Salah-Eddine'
'Welter, Richard'

_publ_section_title
;
 Reactions of Diphosphine-Stabilized Tetracobalt Carbonyl Clusters with
 -Si(OR)~3~-Functionalized Alkynes
;
_journal_issue 22
_journal_name_full Organometallics
_journal_page_first 4405
_journal_page_last 4417
_journal_paper_doi 10.1021/om030327j
_journal_volume 22
_journal_year 2003
_chemical_formula_moiety 'C66 H63 Co4 N O11 P4 Si'
_chemical_formula_sum 'C66 H63 Co4 N O11 P4 Si'
_chemical_formula_weight 1433.86
_space_group_IT_number 2
_symmetry_cell_setting triclinic
_symmetry_space_group_name_Hall '-P 1'
_symmetry_space_group_name_H-M 'P -1'
_cell_angle_alpha 70.6790(9)
_cell_angle_beta 77.3030(9)
_cell_angle_gamma 73.4500(7)
_cell_formula_units_Z 2
_cell_length_a 11.6370(2)
_cell_length_b 17.9680(3)
_cell_length_c 18.6170(3)
_cell_measurement_temperature 173(2)
_cell_volume 3487.19(10)
_diffrn_ambient_temperature 173(2)
_exptl_crystal_density_diffrn 1.366
_cod_database_code 4062171

loop_
_symmetry_equiv_pos_as_xyz
'x, y, z'
'-x, -y, -z'

loop_
_atom_site_label
_atom_site_type_symbol
_atom_site_fract_x
_atom_site_fract_y
_atom_site_fract_z
_atom_site_U_iso_or_equiv
_atom_site_adp_type
_atom_site_occupancy
_atom_site_symmetry_multiplicity
_atom_site_calc_flag
_atom_site_refinement_flags
_atom_site_disorder_assembly
_atom_site_disorder_group
Co4 Co 0.66678(5) 0.14919(3) 0.73296(3) 0.01769(14) Uani 1 1 d . . .
Co3 Co 0.59435(5) 0.29785(3) 0.66357(3) 0.01605(14) Uani 1 1 d . . .
Co1 Co 0.55279(5) 0.18981(3) 0.62220(3) 0.01697(14) Uani 1 1 d . . .
Co2 Co 0.75681(5) 0.21164(3) 0.59588(3) 0.01710(14) Uani 1 1 d . . .
P4 P 0.74626(10) 0.17343(7) 0.81669(6) 0.0197(2) Uani 1 1 d . . .
P1 P 0.50099(10) 0.25127(6) 0.50747(6) 0.0184(2) Uani 1 1 d . . .
P2 P 0.75867(10) 0.26677(7) 0.47004(6) 0.0192(2) Uani 1 1 d . . .
P3 P 0.56651(10) 0.32150(7) 0.77460(6) 0.0199(2) Uani 1 1 d . . .
O6 O 0.3384(3) 0.2954(2) 0.68300(19) 0.0274(7) Uani 1 1 d . . .
O4 O 0.8285(3) 0.3457(2) 0.6124(2) 0.0281(7) Uani 1 1 d . . .
O5 O 0.4969(3) 0.46657(19) 0.5844(2) 0.0299(7) Uani 1 1 d . . .
O3 O 1.0110(3) 0.1339(2) 0.6054(2) 0.0354(8) Uani 1 1 d . . .
O7 O 0.4370(3) 0.1117(2) 0.8190(2) 0.0353(8) Uani 1 1 d . . .
O1 O 0.4008(3) 0.0743(2) 0.6681(2) 0.0328(8) Uani 1 1 d . . .
O2 O 0.7429(3) 0.0543(2) 0.58798(19) 0.0279(7) Uani 1 1 d . . .
O8 O 0.8153(4) -0.0168(2) 0.7562(2) 0.0460(10) Uani 1 1 d . . .
N N 0.6667(4) 0.2611(3) 0.8365(2) 0.0293(9) Uani 1 1 d . . .
C2 C 0.7042(4) 0.1192(2) 0.5970(2) 0.0196(8) Uani 1 1 d . . .
C6 C 0.4426(4) 0.2710(2) 0.6673(2) 0.0186(8) Uani 1 1 d . . .
C7 C 0.5264(4) 0.1286(3) 0.7848(3) 0.0241(9) Uani 1 1 d . . .
C3 C 0.9113(4) 0.1652(3) 0.6015(3) 0.0242(9) Uani 1 1 d . . .
C40 C 0.4174(4) 0.3145(3) 0.8298(3) 0.0258(9) Uani 1 1 d . . .
C21 C 0.6023(4) 0.3192(3) 0.4509(2) 0.0216(9) Uani 1 1 d . . .
H21A H 0.5974 0.3329 0.3955 0.026 Uiso 1 1 calc . . .
H21B H 0.5776 0.3702 0.4658 0.026 Uiso 1 1 calc . . .
C1 C 0.4603(4) 0.1190(3) 0.6495(3) 0.0230(9) Uani 1 1 d . . .
C28 C 0.8440(4) 0.3451(3) 0.4169(2) 0.0213(9) Uani 1 1 d . . .
C52 C 0.7513(4) 0.0965(3) 0.9111(3) 0.0260(10) Uani 1 1 d . . .
C5 C 0.5370(4) 0.3995(3) 0.6143(2) 0.0215(9) Uani 1 1 d . . .
C4 C 0.7640(4) 0.3043(3) 0.6208(2) 0.0211(9) Uani 1 1 d . . .
C34 C 0.5734(4) 0.4230(3) 0.7735(3) 0.0254(9) Uani 1 1 d . . .
C15 C 0.4989(4) 0.1928(3) 0.4442(3) 0.0250(9) Uani 1 1 d . . .
C9 C 0.3475(4) 0.3147(3) 0.5062(3) 0.0227(9) Uani 1 1 d . . .
C48 C 1.1137(4) 0.1103(3) 0.7680(3) 0.0318(11) Uani 1 1 d . . .
H48 H 1.1733 0.0616 0.7675 0.038 Uiso 1 1 calc . . .
C22 C 0.8097(4) 0.1977(3) 0.4107(3) 0.0251(9) Uani 1 1 d . . .
C20 C 0.5530(5) 0.1107(3) 0.4597(3) 0.0289(10) Uani 1 1 d . . .
H20 H 0.5906 0.0832 0.5047 0.035 Uiso 1 1 calc . . .
C10 C 0.2533(4) 0.2744(3) 0.5363(3) 0.0289(10) Uani 1 1 d . . .
H10 H 0.2717 0.2170 0.5556 0.035 Uiso 1 1 calc . . .
C46 C 0.9040(4) 0.1800(3) 0.7902(2) 0.0249(9) Uani 1 1 d . . .
C35 C 0.6606(4) 0.4601(3) 0.7202(3) 0.0281(10) Uani 1 1 d . . .
H35 H 0.7099 0.4346 0.6830 0.034 Uiso 1 1 calc . . .
C11 C 0.1342(4) 0.3169(3) 0.5384(3) 0.0338(11) Uani 1 1 d . . .
H11 H 0.0708 0.2890 0.5596 0.041 Uiso 1 1 calc . . .
C53 C 0.6715(4) 0.0458(3) 0.9362(3) 0.0287(10) Uani 1 1 d . . .
H53 H 0.6137 0.0515 0.9047 0.034 Uiso 1 1 calc . . .
C47 C 0.9923(4) 0.1081(3) 0.7906(3) 0.0261(9) Uani 1 1 d . . .
H47 H 0.9692 0.0578 0.8064 0.031 Uiso 1 1 calc . . .
C49 C 1.1475(4) 0.1830(4) 0.7463(3) 0.0366(12) Uani 1 1 d . . .
H49 H 1.2307 0.1842 0.7322 0.044 Uiso 1 1 calc . . .
C36 C 0.6757(5) 0.5340(3) 0.7210(3) 0.0351(11) Uani 1 1 d . . .
H36 H 0.7353 0.5586 0.6848 0.042 Uiso 1 1 calc . . .
C41 C 0.3158(4) 0.3718(3) 0.8026(3) 0.0300(10) Uani 1 1 d . . .
H41 H 0.3253 0.4154 0.7576 0.036 Uiso 1 1 calc . . .
C14 C 0.3197(4) 0.3981(3) 0.4795(3) 0.0272(10) Uani 1 1 d . . .
H14 H 0.3826 0.4265 0.4599 0.033 Uiso 1 1 calc . . .
C27 C 0.8983(5) 0.1261(3) 0.4329(3) 0.0338(11) Uani 1 1 d . . .
H27 H 0.9288 0.1138 0.4798 0.041 Uiso 1 1 calc . . .
C31 C 0.9783(5) 0.4602(4) 0.3349(3) 0.0385(12) Uani 1 1 d . . .
H31 H 1.0239 0.4994 0.3063 0.046 Uiso 1 1 calc . . .
C57 C 0.8354(4) 0.0875(3) 0.9587(3) 0.0335(11) Uani 1 1 d . . .
H57 H 0.8908 0.1217 0.9427 0.040 Uiso 1 1 calc . . .
C12 C 0.1078(4) 0.3998(3) 0.5096(3) 0.0366(12) Uani 1 1 d . . .
H12 H 0.0258 0.4291 0.5094 0.044 Uiso 1 1 calc . . .
C32 C 0.8602(5) 0.4842(3) 0.3663(3) 0.0369(12) Uani 1 1 d . . .
H32 H 0.8238 0.5401 0.3600 0.044 Uiso 1 1 calc . . .
C13 C 0.1987(5) 0.4407(3) 0.4812(4) 0.0372(12) Uani 1 1 d . . .
H13 H 0.1793 0.4982 0.4627 0.045 Uiso 1 1 calc . . .
C8 C 0.7582(4) 0.0481(3) 0.7453(3) 0.0293(10) Uani 1 1 d . . .
C39 C 0.5000(5) 0.4632(3) 0.8267(3) 0.0337(11) Uani 1 1 d . . .
H39 H 0.4390 0.4397 0.8625 0.040 Uiso 1 1 calc . . .
C51 C 0.9392(4) 0.2523(3) 0.7661(3) 0.0304(11) Uani 1 1 d . . .
H51 H 0.8800 0.3016 0.7640 0.037 Uiso 1 1 calc . . .
C55 C 0.7578(5) -0.0225(4) 1.0535(3) 0.0445(15) Uani 1 1 d . . .
H55 H 0.7606 -0.0631 1.1016 0.053 Uiso 1 1 calc . . .
C56 C 0.8378(5) 0.0286(4) 1.0293(3) 0.0424(14) Uani 1 1 d . . .
H56 H 0.8946 0.0230 1.0614 0.051 Uiso 1 1 calc . . .
C54 C 0.6746(5) -0.0135(3) 1.0069(3) 0.0371(12) Uani 1 1 d . . .
H54 H 0.6193 -0.0478 1.0231 0.045 Uiso 1 1 calc . . .
C29 C 0.9631(5) 0.3212(3) 0.3851(4) 0.0389(12) Uani 1 1 d . . .
H29 H 0.9992 0.2655 0.3907 0.047 Uiso 1 1 calc . . .
C19 C 0.5523(6) 0.0685(3) 0.4093(3) 0.0416(13) Uani 1 1 d . . .
H19 H 0.5913 0.0126 0.4193 0.050 Uiso 1 1 calc . . .
C50 C 1.0618(5) 0.2534(3) 0.7449(4) 0.0425(14) Uani 1 1 d . . .
H50 H 1.0856 0.3034 0.7294 0.051 Uiso 1 1 calc . . .
C33 C 0.7946(4) 0.4257(3) 0.4077(3) 0.0342(11) Uani 1 1 d . . .
H33 H 0.7134 0.4423 0.4300 0.041 Uiso 1 1 calc . . .
C42 C 0.2008(5) 0.3656(4) 0.8409(4) 0.0420(13) Uani 1 1 d . . .
H42 H 0.1319 0.4045 0.8215 0.050 Uiso 1 1 calc . . .
C26 C 0.9426(6) 0.0730(4) 0.3889(3) 0.0450(14) Uani 1 1 d . . .
H26 H 1.0059 0.0266 0.4039 0.054 Uiso 1 1 calc . . .
C58 C 0.6650(6) 0.2798(4) 0.9095(3) 0.0555(19) Uani 1 1 d . . .
H58A H 0.6758 0.2282 0.9512 0.067 Uiso 1 1 calc . . .
H58B H 0.5838 0.3131 0.9223 0.067 Uiso 1 1 calc . . .
C37 C 0.6034(6) 0.5714(3) 0.7750(4) 0.0433(13) Uani 1 1 d . . .
H37 H 0.6143 0.6215 0.7759 0.052 Uiso 1 1 calc . . .
C23 C 0.7646(5) 0.2129(3) 0.3422(3) 0.0334(11) Uani 1 1 d . . .
H23 H 0.7046 0.2609 0.3256 0.040 Uiso 1 1 calc . . .
C38 C 0.5155(6) 0.5363(4) 0.8275(4) 0.0434(14) Uani 1 1 d . . .
H38 H 0.4659 0.5625 0.8641 0.052 Uiso 1 1 calc . . .
C43 C 0.1860(6) 0.3030(4) 0.9074(4) 0.0563(18) Uani 1 1 d . . .
H43 H 0.1075 0.2997 0.9347 0.068 Uiso 1 1 calc . . .
C24 C 0.8057(5) 0.1590(4) 0.2978(3) 0.0463(15) Uani 1 1 d . . .
H24 H 0.7742 0.1704 0.2513 0.056 Uiso 1 1 calc . . .
C45 C 0.4012(6) 0.2509(3) 0.8957(3) 0.0446(14) Uani 1 1 d . . .
H45 H 0.4693 0.2108 0.9148 0.054 Uiso 1 1 calc . . .
C16 C 0.4436(6) 0.2319(4) 0.3783(3) 0.0464(15) Uani 1 1 d . . .
H16 H 0.4068 0.2882 0.3672 0.056 Uiso 1 1 calc . . .
C30 C 1.0293(5) 0.3796(4) 0.3451(4) 0.0477(15) Uani 1 1 d . . .
H30 H 1.1114 0.3630 0.3244 0.057 Uiso 1 1 calc . . .
C18 C 0.4955(8) 0.1072(4) 0.3452(4) 0.060(2) Uani 1 1 d . . .
H18 H 0.4930 0.0778 0.3118 0.072 Uiso 1 1 calc . . .
C25 C 0.8938(6) 0.0880(4) 0.3221(4) 0.0470(15) Uani 1 1 d . . .
H25 H 0.9204 0.0500 0.2932 0.056 Uiso 1 1 calc . . .
C17 C 0.4417(8) 0.1896(4) 0.3290(4) 0.063(2) Uani 1 1 d . . .
H17 H 0.4036 0.2166 0.2841 0.075 Uiso 1 1 calc . . .
C44 C 0.2858(7) 0.2460(4) 0.9332(4) 0.066(2) Uani 1 1 d . . .
H44 H 0.2756 0.2022 0.9778 0.079 Uiso 1 1 calc . . .
C59 C 0.7584(7) 0.3236(6) 0.9093(5) 0.089(3) Uani 1 1 d D . .
H59A H 0.7571 0.3721 0.8642 0.107 Uiso 1 1 calc . . .
H59B H 0.8403 0.2875 0.9070 0.107 Uiso 1 1 calc . . .
C60A C 0.7257(12) 0.3487(8) 0.9847(5) 0.067(3) Uiso 0.67 1 d PD . .
H60A H 0.6372 0.3552 1.0002 0.080 Uiso 1 1 calc . . .
H60B H 0.7428 0.4028 0.9725 0.080 Uiso 1 1 calc . . .
C60B C 0.764(2) 0.3686(16) 0.9595(16) 0.067(3) Uiso 0.33 1 d P . .
Si1 Si 0.7913(2) 0.29006(18) 1.05975(15) 0.0506(7) Uani 0.67 1 d PD . .
Si2 Si 0.8281(4) 0.3591(4) 1.0296(4) 0.0554(17) Uani 0.33 1 d PD . .
O9 O 0.7174(6) 0.2201(3) 1.0913(4) 0.0592(18) Uiso 0.67 1 d PD . .
C61 C 0.5893(6) 0.2339(6) 1.1204(7) 0.074(3) Uiso 0.67 1 d PD . .
H61A H 0.5438 0.2826 1.0854 0.089 Uiso 0.67 1 calc P . .
H61B H 0.5750 0.2420 1.1719 0.089 Uiso 0.67 1 calc P . .
C62 C 0.5483(10) 0.1575(8) 1.1247(10) 0.103(5) Uiso 0.67 1 d PD . .
H62A H 0.4615 0.1645 1.1436 0.154 Uiso 0.67 1 calc P . .
H62B H 0.5935 0.1100 1.1598 0.154 Uiso 0.67 1 calc P . .
H62C H 0.5639 0.1499 1.0734 0.154 Uiso 0.67 1 calc P . .
O12 O 0.8812(18) 0.4275(9) 0.9612(9) 0.097(6) Uiso 0.33 1 d PD . .
C68 C 0.813(3) 0.5722(10) 0.9330(18) 0.098(9) Uiso 0.33 1 d PD . .
H68A H 0.7815 0.6222 0.8944 0.147 Uiso 0.33 1 calc P . .
H68B H 0.8905 0.5744 0.9438 0.147 Uiso 0.33 1 calc P . .
H68C H 0.7551 0.5664 0.9804 0.147 Uiso 0.33 1 calc P . .
C67 C 0.832(4) 0.4987(12) 0.9023(14) 0.137(15) Uiso 0.33 1 d PD . .
H67A H 0.7537 0.4947 0.8925 0.164 Uiso 0.33 1 calc P . .
H67B H 0.8885 0.5043 0.8537 0.164 Uiso 0.33 1 calc P . .
O11 O 0.9341(3) 0.2551(4) 1.0412(4) 0.097(2) Uiso 1 1 d D . .
O10 O 0.7674(5) 0.3351(3) 1.1251(3) 0.0803(16) Uiso 1 1 d D . .
C63 C 0.8139(12) 0.4044(6) 1.1179(4) 0.129(5) Uiso 1 1 d D . .
H63A H 0.7602 0.4552 1.0915 0.155 Uiso 1 1 calc . . .
H63B H 0.8959 0.4001 1.0879 0.155 Uiso 1 1 calc . . .
C64 C 0.8183(9) 0.4036(5) 1.2008(5) 0.085(3) Uiso 1 1 d D . .
H64A H 0.8486 0.4499 1.1988 0.127 Uiso 1 1 calc . . .
H64B H 0.8722 0.3532 1.2260 0.127 Uiso 1 1 calc . . .
H64C H 0.7367 0.4073 1.2298 0.127 Uiso 1 1 calc . . .
C65 C 0.9969(11) 0.1799(4) 1.0905(6) 0.118(4) Uiso 1 1 d D . .
H65A H 1.0507 0.1449 1.0594 0.141 Uiso 1 1 calc . . .
H65B H 0.9383 0.1500 1.1270 0.141 Uiso 1 1 calc . . .
C66 C 1.0717(15) 0.2053(10) 1.1340(9) 0.195(8) Uiso 1 1 d D . .
H66A H 1.1167 0.1568 1.1684 0.292 Uiso 1 1 calc . . .
H66B H 1.0170 0.2400 1.1643 0.292 Uiso 1 1 calc . . .
H66C H 1.1286 0.2352 1.0969 0.292 Uiso 1 1 calc . . .

loop_
_atom_site_aniso_label
_atom_site_aniso_U_11
_atom_site_aniso_U_22
_atom_site_aniso_U_33
_atom_site_aniso_U_23
_atom_site_aniso_U_13
_atom_site_aniso_U_12
Co4 0.0138(3) 0.0204(3) 0.0160(3) -0.0021(2) -0.0014(2) -0.0035(2)
Co3 0.0111(3) 0.0181(3) 0.0176(3) -0.0043(2) -0.0010(2) -0.0030(2)
Co1 0.0149(3) 0.0169(3) 0.0178(3) -0.0028(2) -0.0026(2) -0.0040(2)
Co2 0.0129(3) 0.0182(3) 0.0162(3) -0.0021(2) -0.0005(2) -0.0018(2)
P4 0.0159(5) 0.0238(6) 0.0165(5) -0.0029(4) -0.0034(4) -0.0026(4)
P1 0.0175(5) 0.0183(5) 0.0188(5) -0.0042(4) -0.0040(4) -0.0034(4)
P2 0.0169(5) 0.0198(5) 0.0166(5) -0.0031(4) -0.0003(4) -0.0016(4)
P3 0.0166(5) 0.0225(5) 0.0196(5) -0.0065(4) -0.0026(4) -0.0022(4)
O6 0.0124(15) 0.0383(19) 0.0348(18) -0.0166(15) 0.0003(12) -0.0062(13)
O4 0.0163(15) 0.0302(18) 0.0395(19) -0.0149(15) 0.0026(13) -0.0072(13)
O5 0.0289(17) 0.0166(16) 0.0364(19) 0.0024(13) -0.0114(14) -0.0002(13)
O3 0.0165(16) 0.044(2) 0.042(2) -0.0151(17) -0.0060(14) 0.0034(15)
O7 0.0225(17) 0.051(2) 0.0254(18) 0.0033(16) -0.0014(14) -0.0156(16)
O1 0.0323(19) 0.0307(18) 0.040(2) -0.0129(15) 0.0039(15) -0.0177(15)
O2 0.0260(17) 0.0270(17) 0.0286(17) -0.0073(14) -0.0040(13) -0.0038(13)
O8 0.053(2) 0.027(2) 0.048(2) -0.0100(17) -0.0158(19) 0.0122(18)
N 0.031(2) 0.031(2) 0.024(2) -0.0115(17) -0.0116(16) 0.0045(17)
C2 0.0166(19) 0.0158(19) 0.023(2) -0.0048(16) -0.0014(16) -0.0001(15)
C6 0.022(2) 0.0103(18) 0.023(2) -0.0031(15) -0.0046(16) -0.0047(15)
C7 0.026(2) 0.020(2) 0.020(2) 0.0039(17) -0.0084(18) -0.0033(17)
C3 0.024(2) 0.025(2) 0.021(2) -0.0013(17) -0.0010(17) -0.0095(18)
C40 0.029(2) 0.026(2) 0.020(2) -0.0074(18) 0.0045(17) -0.0074(18)
C21 0.017(2) 0.025(2) 0.020(2) -0.0044(17) -0.0015(16) -0.0043(17)
C1 0.022(2) 0.025(2) 0.020(2) -0.0058(17) -0.0047(16) -0.0017(18)
C28 0.022(2) 0.019(2) 0.018(2) 0.0003(16) -0.0023(16) -0.0044(16)
C52 0.019(2) 0.035(3) 0.018(2) -0.0032(18) -0.0033(16) -0.0014(18)
C5 0.0138(19) 0.031(2) 0.022(2) -0.0101(18) 0.0007(16) -0.0092(17)
C4 0.0148(19) 0.027(2) 0.016(2) 0.0000(16) -0.0035(15) -0.0032(17)
C34 0.024(2) 0.026(2) 0.029(2) -0.0114(19) -0.0055(18) -0.0041(18)
C15 0.033(2) 0.022(2) 0.022(2) -0.0069(18) -0.0067(18) -0.0074(18)
C9 0.018(2) 0.027(2) 0.022(2) -0.0083(18) -0.0049(16) -0.0010(17)
C48 0.021(2) 0.042(3) 0.031(3) -0.008(2) -0.0035(19) -0.008(2)
C22 0.027(2) 0.027(2) 0.018(2) -0.0046(18) 0.0017(17) -0.0076(18)
C20 0.039(3) 0.021(2) 0.029(2) -0.0072(19) -0.010(2) -0.006(2)
C10 0.022(2) 0.025(2) 0.038(3) -0.002(2) -0.0105(19) -0.0062(18)
C46 0.017(2) 0.037(3) 0.017(2) -0.0029(18) -0.0036(16) -0.0060(18)
C35 0.023(2) 0.031(2) 0.032(3) -0.013(2) -0.0035(19) -0.0046(19)
C11 0.024(2) 0.031(3) 0.045(3) -0.003(2) -0.009(2) -0.010(2)
C53 0.023(2) 0.037(3) 0.021(2) 0.0017(19) -0.0052(17) -0.008(2)
C47 0.021(2) 0.031(2) 0.024(2) -0.0060(19) 0.0003(17) -0.0083(18)
C49 0.022(2) 0.053(3) 0.033(3) -0.002(2) -0.004(2) -0.019(2)
C36 0.036(3) 0.034(3) 0.040(3) -0.013(2) -0.001(2) -0.015(2)
C41 0.025(2) 0.034(3) 0.030(3) -0.012(2) 0.0015(19) -0.006(2)
C14 0.022(2) 0.021(2) 0.034(3) -0.0017(18) -0.0034(18) -0.0043(17)
C27 0.038(3) 0.030(3) 0.024(2) -0.006(2) 0.000(2) 0.001(2)
C31 0.036(3) 0.045(3) 0.036(3) -0.002(2) -0.003(2) -0.025(2)
C57 0.019(2) 0.048(3) 0.026(2) 0.002(2) -0.0048(18) -0.010(2)
C12 0.020(2) 0.034(3) 0.052(3) -0.011(2) -0.005(2) -0.001(2)
C32 0.038(3) 0.032(3) 0.038(3) 0.001(2) -0.008(2) -0.014(2)
C13 0.026(3) 0.019(2) 0.058(3) -0.005(2) -0.003(2) -0.0008(19)
C8 0.024(2) 0.036(3) 0.024(2) -0.005(2) -0.0063(18) -0.003(2)
C39 0.030(3) 0.036(3) 0.035(3) -0.017(2) 0.002(2) -0.004(2)
C51 0.030(2) 0.023(2) 0.038(3) -0.001(2) -0.016(2) -0.0071(19)
C55 0.033(3) 0.057(4) 0.026(3) 0.017(2) -0.010(2) -0.012(3)
C56 0.029(3) 0.063(4) 0.025(3) 0.006(2) -0.013(2) -0.009(3)
C54 0.030(3) 0.044(3) 0.026(3) 0.010(2) -0.004(2) -0.015(2)
C29 0.024(2) 0.041(3) 0.052(3) -0.020(3) 0.005(2) -0.010(2)
C19 0.065(4) 0.022(2) 0.039(3) -0.007(2) -0.019(3) -0.004(2)
C50 0.038(3) 0.035(3) 0.055(4) 0.004(3) -0.018(3) -0.020(2)
C33 0.022(2) 0.035(3) 0.039(3) -0.003(2) 0.000(2) -0.009(2)
C42 0.023(3) 0.052(3) 0.050(3) -0.023(3) 0.009(2) -0.008(2)
C26 0.052(4) 0.037(3) 0.034(3) -0.014(2) 0.004(3) 0.004(3)
C58 0.067(4) 0.060(4) 0.034(3) -0.030(3) -0.030(3) 0.031(3)
C37 0.049(3) 0.034(3) 0.056(4) -0.019(3) -0.008(3) -0.014(3)
C23 0.032(3) 0.040(3) 0.025(2) -0.013(2) -0.002(2) -0.001(2)
C38 0.051(3) 0.039(3) 0.048(3) -0.030(3) 0.002(3) -0.010(3)
C43 0.045(4) 0.050(4) 0.064(4) -0.022(3) 0.033(3) -0.018(3)
C24 0.039(3) 0.072(4) 0.035(3) -0.033(3) 0.001(2) -0.007(3)
C45 0.046(3) 0.034(3) 0.034(3) -0.005(2) 0.015(2) 0.000(2)
C16 0.072(4) 0.032(3) 0.038(3) -0.009(2) -0.027(3) -0.003(3)
C30 0.025(3) 0.057(4) 0.063(4) -0.024(3) 0.010(3) -0.018(3)
C18 0.112(6) 0.037(3) 0.042(3) -0.017(3) -0.036(4) -0.009(4)
C25 0.054(4) 0.045(3) 0.041(3) -0.029(3) 0.008(3) -0.002(3)
C17 0.110(6) 0.038(3) 0.043(4) -0.015(3) -0.047(4) 0.010(4)
C44 0.065(5) 0.038(3) 0.059(4) 0.000(3) 0.037(4) -0.007(3)
C59 0.071(5) 0.110(7) 0.117(7) -0.091(6) -0.069(5) 0.044(5)
Si1 0.0504(15) 0.0648(18) 0.0395(14) -0.0258(13) -0.0115(11) -0.0008(13)
Si2 0.029(2) 0.088(4) 0.083(4) -0.073(4) -0.022(2) 0.001(2)

loop_
_geom_bond_atom_site_label_1
_geom_bond_atom_site_label_2
_geom_bond_distance
_geom_bond_site_symmetry_2
_geom_bond_publ_flag
Co4 C7 1.775(5) . ?
Co4 C8 1.793(5) . ?
Co4 P4 2.1882(12) . ?
Co4 Co1 2.4898(8) . ?
Co4 Co3 2.5351(8) . ?
Co4 Co2 2.5434(8) . ?
Co3 C5 1.757(5) . ?
Co3 C6 1.941(4) . ?
Co3 C4 1.981(4) . ?
Co3 P3 2.1832(12) . ?
Co3 Co2 2.4775(8) . ?
Co3 Co1 2.5066(8) . ?
Co1 C1 1.773(5) . ?
Co1 C2 1.921(4) . ?
Co1 C6 1.936(4) . ?
Co1 P1 2.1843(12) . ?
Co1 Co2 2.4336(8) . ?
Co2 C3 1.763(5) . ?
Co2 C4 1.897(5) . ?
Co2 C2 1.919(4) . ?
Co2 P2 2.2191(12) . ?
P4 N 1.697(4) . ?
P4 C46 1.820(4) . ?
P4 C52 1.842(5) . ?
P1 C9 1.825(4) . ?
P1 C15 1.826(5) . ?
P1 C21 1.847(4) . ?
P2 C22 1.819(5) . ?
P2 C28 1.841(4) . ?
P2 C21 1.847(4) . ?
P3 N 1.706(4) . ?
P3 C40 1.827(5) . ?
P3 C34 1.841(5) . ?
O6 C6 1.172(5) . ?
O4 C4 1.154(5) . ?
O5 C5 1.153(6) . ?
O3 C3 1.143(6) . ?
O7 C7 1.158(6) . ?
O1 C1 1.128(6) . ?
O2 C2 1.179(5) . ?
O8 C8 1.142(6) . ?
N C58 1.498(6) . ?
C40 C45 1.392(7) . ?
C40 C41 1.393(7) . ?
C28 C33 1.364(7) . ?
C28 C29 1.387(7) . ?
C52 C53 1.386(7) . ?
C52 C57 1.403(7) . ?
C34 C35 1.402(7) . ?
C34 C39 1.408(7) . ?
C15 C20 1.389(6) . ?
C15 C16 1.390(7) . ?
C9 C14 1.378(6) . ?
C9 C10 1.396(6) . ?
C48 C49 1.379(8) . ?
C48 C47 1.390(6) . ?
C22 C23 1.401(7) . ?
C22 C27 1.404(7) . ?
C20 C19 1.390(7) . ?
C10 C11 1.378(7) . ?
C46 C51 1.377(7) . ?
C46 C47 1.402(7) . ?
C35 C36 1.394(7) . ?
C11 C12 1.373(7) . ?
C53 C54 1.393(6) . ?
C49 C50 1.366(8) . ?
C36 C37 1.386(8) . ?
C41 C42 1.387(7) . ?
C14 C13 1.398(7) . ?
C27 C26 1.377(7) . ?
C31 C30 1.366(9) . ?
C31 C32 1.375(8) . ?
C57 C56 1.387(7) . ?
C12 C13 1.370(7) . ?
C32 C33 1.395(7) . ?
C39 C38 1.381(8) . ?
C51 C50 1.398(7) . ?
C55 C54 1.380(8) . ?
C55 C56 1.393(8) . ?
C29 C30 1.393(8) . ?
C19 C18 1.371(8) . ?
C42 C43 1.387(9) . ?
C26 C25 1.393(9) . ?
C58 C59 1.510(12) . ?
C37 C38 1.387(9) . ?
C23 C24 1.393(8) . ?
C43 C44 1.366(10) . ?
C24 C25 1.401(9) . ?
C45 C44 1.383(9) . ?
C16 C17 1.379(8) . ?
C18 C17 1.390(9) . ?
C59 C60A 1.551(2) . ?
C60A Si1 1.637(12) . ?
C60B Si2 1.58(3) . ?
Si1 O9 1.602(2) . ?
Si1 O11 1.604(2) . ?
Si1 O10 1.6087(19) . ?
Si2 O12 1.601(2) . ?
Si2 O10 1.721(8) . ?
Si2 O11 1.897(8) . ?
O9 C61 1.449(2) . ?
C61 C62 1.549(2) . ?
O12 C67 1.450(2) . ?
C68 C67 1.550(2) . ?
O11 C65 1.453(2) . ?
O10 C63 1.449(2) . ?
C63 C64 1.550(2) . ?
C65 C66 1.551(2) . ?
